data_7238013
loop_
_publ_author_name
'Wen, Yating'
'Liu, Haichao'
'Zhang, Shitong'
'Gao, Yu'
'Yan, Yan'
'Yang, Bing'

_publ_section_title
;
 One-dimensional \p--\p stacking induces highly efficient pure organic
 room-temperature phosphorescence and ternary-emission single-molecule
 white light
;
_journal_issue 40
_journal_name_full 'Journal of Materials Chemistry C'
_journal_page_first 12502
_journal_paper_doi 10.1039/C9TC04580E
_journal_volume 7
_journal_year 2019
_chemical_formula_sum 'C13 H7 I O S'
_chemical_formula_weight 1782.39
_chemical_name_systematic 2-iodo-9H-thioxanthen-9-one
_space_group_crystal_system orthorhombic
_space_group_IT_number 19
_space_group_name_Hall 'P 2ac 2ab'
_space_group_name_H-M_alt 'P 21 21 21'
_atom_sites_solution_hydrogens geom
_audit_creation_method SHELXL-2017/1
_audit_update_record
;
2019-04-23 deposited with the CCDC.	2019-09-16 downloaded from the CCDC.
;
_cell_angle_alpha 90
_cell_angle_beta 90
_cell_angle_gamma 90
_cell_formula_units_Z 1
_cell_length_a 4.1712(3)
_cell_length_b 6.1807(4)
_cell_length_c 43.775(3)
_cell_measurement_temperature 289(2)
_cell_volume 1128.56(13)
_computing_structure_refinement 'SHELXL-2017/1 (Sheldrick, 2017)'
_computing_structure_solution 'SHELXT 2014/4 (Sheldrick, 2014)'
_diffrn_ambient_temperature 289(2)
_diffrn_measured_fraction_theta_full 1.001
_diffrn_measured_fraction_theta_max 1.000
_diffrn_radiation_type CuK\a
_diffrn_radiation_wavelength 1.54178
_diffrn_reflns_av_R_equivalents 0.1522
_diffrn_reflns_av_unetI/netI 0.0618
_diffrn_reflns_Laue_measured_fraction_full 1.001
_diffrn_reflns_Laue_measured_fraction_max 1.000
_diffrn_reflns_limit_h_max 4
_diffrn_reflns_limit_h_min -4
_diffrn_reflns_limit_k_max 6
_diffrn_reflns_limit_k_min -6
_diffrn_reflns_limit_l_max 48
_diffrn_reflns_limit_l_min -48
_diffrn_reflns_number 17654
_diffrn_reflns_point_group_measured_fraction_full 0.999
_diffrn_reflns_point_group_measured_fraction_max 0.999
_diffrn_reflns_theta_full 59.028
_diffrn_reflns_theta_max 59.028
_diffrn_reflns_theta_min 2.018
_exptl_absorpt_coefficient_mu 5.476
_exptl_crystal_colour colorless
_exptl_crystal_density_diffrn 2.623
_exptl_crystal_F_000 940
_exptl_crystal_preparation Luminescent
_exptl_crystal_recrystallization_method 'Re-crystallisation from solvent: dichloromethane and methanol'
_refine_diff_density_max 1.650
_refine_diff_density_min -1.309
_refine_diff_density_rms 0.273
_refine_ls_abs_structure_details
;
 Flack x determined using 503 quotients [(I+)-(I-)]/[(I+)+(I-)]
 (Parsons, Flack and Wagner, Acta Cryst. B69 (2013) 249-259).
;
_refine_ls_abs_structure_Flack 0.126(19)
_refine_ls_extinction_method none
_refine_ls_goodness_of_fit_ref 1.043
_refine_ls_hydrogen_treatment constr
_refine_ls_matrix_type full
_refine_ls_number_parameters 145
_refine_ls_number_reflns 1642
_refine_ls_number_restraints 0
_refine_ls_restrained_S_all 1.043
_refine_ls_R_factor_all 0.0647
_refine_ls_R_factor_gt 0.0599
_refine_ls_shift/su_max 0.001
_refine_ls_shift/su_mean 0.000
_refine_ls_structure_factor_coef Fsqd
_refine_ls_weighting_details 'w=1/[\s^2^(Fo^2^)+(0.1057P)^2^+4.1341P] where P=(Fo^2^+2Fc^2^)/3'
_refine_ls_weighting_scheme calc
_refine_ls_wR_factor_gt 0.1506
_refine_ls_wR_factor_ref 0.1540
_reflns_Friedel_coverage 0.582
_reflns_Friedel_fraction_full 0.997
_reflns_Friedel_fraction_max 0.997
_reflns_number_gt 1517
_reflns_number_total 1642
_reflns_threshold_expression 'I > 2\s(I)'
_cod_data_source_file c9tc04580e2.cif
_cod_data_source_block b_a
_cod_original_cell_volume 1128.57(13)
_cod_database_code 7238013
_shelx_shelxl_version_number 2017/1
_shelx_space_group_comment
;
The symmetry employed for this shelxl refinement is uniquely defined
by the following loop, which should always be used as a source of
symmetry information in preference to the above space-group names.
They are only intended as comments.
;

loop_
_space_group_symop_operation_xyz
'x, y, z'
'-x+1/2, -y, z+1/2'
'-x, y+1/2, -z+1/2'
'x+1/2, -y+1/2, -z'

loop_
_atom_site_label
_atom_site_type_symbol
_atom_site_fract_x
_atom_site_fract_y
_atom_site_fract_z
_atom_site_U_iso_or_equiv
_atom_site_adp_type
_atom_site_occupancy
_atom_site_site_symmetry_order
_atom_site_calc_flag
_atom_site_refinement_flags_posn
_atom_site_refinement_flags_adp
I1 I 0.9217(3) -0.12394(15) 0.27876(2) 0.0419(4) Uani 1 1 d . .
S1 S 0.4196(12) 0.6003(5) 0.37838(9) 0.0448(10) Uani 1 1 d . .
O1 O 1.011(4) 0.0320(19) 0.4026(3) 0.061(4) Uani 1 1 d . .
C1 C 0.554(4) 0.524(2) 0.4149(3) 0.033(3) Uani 1 1 d . .
C2 C 0.582(5) 0.275(2) 0.3025(3) 0.039(3) Uani 1 1 d . .
H2A H 0.529013 0.292278 0.281973 0.047 Uiso 1 1 calc R U
C3 C 0.730(4) 0.336(2) 0.4205(3) 0.036(3) Uani 1 1 d . .
C4 C 0.566(4) 0.3977(19) 0.3549(3) 0.033(3) Uani 1 1 d . .
C5 C 0.483(4) 0.421(2) 0.3235(4) 0.036(4) Uani 1 1 d . .
H5A H 0.359209 0.538676 0.317296 0.043 Uiso 1 1 calc R U
C6 C 0.728(5) 0.220(2) 0.3641(3) 0.033(3) Uani 1 1 d . .
C7 C 0.727(6) 0.423(3) 0.4740(4) 0.055(5) Uani 1 1 d . .
H7A H 0.783956 0.387974 0.493959 0.065 Uiso 1 1 calc R U
C8 C 0.764(4) 0.099(2) 0.3117(3) 0.032(3) Uani 1 1 d . .
C9 C 0.807(5) 0.288(2) 0.4506(3) 0.045(4) Uani 1 1 d . .
H9A H 0.916535 0.160313 0.454953 0.054 Uiso 1 1 calc R U
C10 C 0.841(4) 0.069(2) 0.3422(4) 0.036(4) Uani 1 1 d . .
H10A H 0.963914 -0.049035 0.348246 0.043 Uiso 1 1 calc R U
C11 C 0.841(4) 0.182(2) 0.3961(3) 0.035(4) Uani 1 1 d . .
C12 C 0.560(5) 0.612(3) 0.4679(4) 0.052(4) Uani 1 1 d . .
H12A H 0.514139 0.707458 0.483720 0.062 Uiso 1 1 calc R U
C13 C 0.460(5) 0.662(2) 0.4380(4) 0.051(4) Uani 1 1 d . .
H13A H 0.334528 0.783049 0.433962 0.061 Uiso 1 1 calc R U

loop_
_atom_site_aniso_label
_atom_site_aniso_U_11
_atom_site_aniso_U_22
_atom_site_aniso_U_33
_atom_site_aniso_U_23
_atom_site_aniso_U_13
_atom_site_aniso_U_12
I1 0.0428(7) 0.0488(6) 0.0340(6) -0.0054(4) 0.0011(4) 0.0035(5)
S1 0.060(3) 0.0309(17) 0.044(2) 0.0008(16) -0.006(2) 0.015(2)
O1 0.088(12) 0.053(6) 0.040(6) -0.002(5) -0.025(7) 0.034(7)
C1 0.033(9) 0.035(7) 0.032(8) 0.002(6) 0.001(8) -0.008(7)
C2 0.033(8) 0.057(8) 0.027(7) 0.016(7) -0.009(8) -0.002(8)
C3 0.042(9) 0.027(7) 0.039(8) -0.001(6) 0.001(8) -0.004(7)
C4 0.041(8) 0.026(6) 0.032(7) 0.001(6) -0.001(7) 0.003(8)
C5 0.031(9) 0.031(7) 0.046(9) 0.010(6) -0.006(7) 0.005(6)
C6 0.041(9) 0.035(7) 0.022(7) 0.007(6) 0.000(7) -0.007(8)
C7 0.074(14) 0.060(10) 0.030(9) -0.001(7) 0.001(9) -0.004(11)
C8 0.044(9) 0.036(7) 0.016(6) -0.001(6) -0.002(6) 0.004(8)
C9 0.051(12) 0.043(8) 0.040(9) 0.005(7) -0.014(8) 0.007(8)
C10 0.030(9) 0.021(6) 0.055(9) -0.008(6) -0.004(7) 0.009(5)
C11 0.044(11) 0.028(7) 0.033(8) -0.003(6) -0.019(7) 0.010(7)
C12 0.053(11) 0.055(9) 0.048(10) -0.016(8) 0.008(9) 0.001(11)
C13 0.058(12) 0.042(8) 0.052(10) -0.006(7) -0.008(9) -0.002(8)

loop_
_atom_type_symbol
_atom_type_description
_atom_type_scat_dispersion_real
_atom_type_scat_dispersion_imag
_atom_type_scat_source
C C 0.0181 0.0091 'International Tables Vol C Tables 4.2.6.8 and 6.1.1.4'
H H 0.0000 0.0000 'International Tables Vol C Tables 4.2.6.8 and 6.1.1.4'
O O 0.0492 0.0322 'International Tables Vol C Tables 4.2.6.8 and 6.1.1.4'
S S 0.3331 0.5567 'International Tables Vol C Tables 4.2.6.8 and 6.1.1.4'
I I -0.3257 6.8362 'International Tables Vol C Tables 4.2.6.8 and 6.1.1.4'

loop_
_geom_angle_atom_site_label_1
_geom_angle_atom_site_label_2
_geom_angle_atom_site_label_3
_geom_angle
C4 S1 C1 103.4(7)
C13 C1 C3 122.4(14)
C13 C1 S1 114.0(12)
C3 C1 S1 123.6(11)
C5 C2 C8 119.5(13)
C5 C2 H2A 120.3
C8 C2 H2A 120.3
C9 C3 C1 117.8(13)
C9 C3 C11 118.1(13)
C1 C3 C11 124.1(12)
C6 C4 C5 119.5(12)
C6 C4 S1 126.0(11)
C5 C4 S1 114.4(10)
C2 C5 C4 120.8(13)
C2 C5 H5A 119.6
C4 C5 H5A 119.6
C4 C6 C10 120.1(13)
C4 C6 C11 124.3(13)
C10 C6 C11 115.1(13)
C9 C7 C12 119.6(16)
C9 C7 H7A 120.2
C12 C7 H7A 120.2
C2 C8 C10 120.9(13)
C2 C8 I1 118.9(10)
C10 C8 I1 120.1(10)
C7 C9 C3 121.8(15)
C7 C9 H9A 119.1
C3 C9 H9A 119.1
C8 C10 C6 119.0(13)
C8 C10 H10A 120.5
C6 C10 H10A 120.5
O1 C11 C6 121.8(13)
O1 C11 C3 120.0(13)
C6 C11 C3 118.1(12)
C7 C12 C13 120.9(15)
C7 C12 H12A 119.6
C13 C12 H12A 119.6
C1 C13 C12 117.4(16)
C1 C13 H13A 121.3
C12 C13 H13A 121.3

loop_
_geom_bond_atom_site_label_1
_geom_bond_atom_site_label_2
_geom_bond_distance
I1 C8 2.101(13)
S1 C4 1.731(14)
S1 C1 1.759(15)
O1 C11 1.204(18)
C1 C13 1.38(2)
C1 C3 1.40(2)
C2 C5 1.35(2)
C2 C8 1.39(2)
C2 H2A 0.9300
C3 C9 1.39(2)
C3 C11 1.50(2)
C4 C6 1.35(2)
C4 C5 1.43(2)
C5 H5A 0.9300
C6 C10 1.42(2)
C6 C11 1.50(2)
C7 C9 1.36(2)
C7 C12 1.39(3)
C7 H7A 0.9300
C8 C10 1.38(2)
C9 H9A 0.9300
C10 H10A 0.9300
C12 C13 1.41(3)
C12 H12A 0.9300
C13 H13A 0.9300
